data_4300103
loop_
_publ_author_name
'Shoji Matsukawa'
'Shigeki Kuwata'
'Masanobu Hidai'

_publ_contact_author_address
;
        Department of Chemistry and Biotechnology, Graduate School of Engine
ering, The University of Tokyo, Hongo, Bunkyo-ku, Tokyo 113-8656, Japan

;
_publ_contact_author_email ' hidai@chembio.t.u-tokyo.ac.jp '
_publ_contact_author_fax ' +81-3-5841-7265 '
_publ_contact_author_name ' Masanobu HIDAI'
_publ_contact_author_phone ' +81-3-5841-7261 '
_publ_section_title
;
Syntheses, Structures, and Reactivities of Mono- and Dinuclear Iridium
Thiolato Complexes Containing Nitrosyl Ligands
;
_journal_name_full 'Inorganic Chemistry'
_journal_page_first 791
_journal_page_last 798
_journal_paper_doi 10.1021/ic990805b
_journal_volume 39
_journal_year 2000
_chemical_formula_moiety 'C48 H58 Ir2 N2 O2 P2 S4 '
_chemical_formula_sum 'C48 H58 Ir2 N2 O2 P2 S4'
_chemical_formula_weight 1269.63
_space_group_IT_number 2
_symmetry_cell_setting triclinic
_symmetry_Int_Tables_number 2
_symmetry_space_group_name_Hall '-P 1'
_symmetry_space_group_name_H-M 'P -1'
_audit_creation_date 'Tue Apr 27 12:13:00 1999'
_audit_creation_method 'from TEXRAY.INF file'
_cell_angle_alpha 87.36(1)
_cell_angle_beta 87.84(1)
_cell_angle_gamma 74.79(1)
_cell_formula_units_Z 2
_cell_length_a 10.217(1)
_cell_length_b 11.448(2)
_cell_length_c 23.810(4)
_cell_measurement_reflns_used 25
_cell_measurement_temperature 296.2
_cell_measurement_theta_max 20.0
_cell_measurement_theta_min 19.1
_cell_volume 2683.6(7)
_computing_cell_refinement 'Rigaku/AFC Diffractometer Control'
_computing_data_collection 'Rigaku/AFC Diffractometer Control'
_computing_data_reduction teXsan
_computing_publication_material teXsan
_computing_structure_refinement teXsan
_diffrn_ambient_temperature 296.2
_diffrn_measurement_device_type 'Rigaku AFC7R'
_diffrn_measurement_method \w-2\q
_diffrn_orient_matrix_UB_11 0.08141
_diffrn_orient_matrix_UB_12 0.02299
_diffrn_orient_matrix_UB_13 -0.01672
_diffrn_orient_matrix_UB_21 -0.05989
_diffrn_orient_matrix_UB_22 0.07745
_diffrn_orient_matrix_UB_23 -0.01556
_diffrn_orient_matrix_UB_31 0.00896
_diffrn_orient_matrix_UB_32 0.04097
_diffrn_orient_matrix_UB_33 0.03531
_diffrn_radiation_detector 'scintillation counter'
_diffrn_radiation_monochromator graphite
_diffrn_radiation_source 'Rigaku rotating anode'
_diffrn_radiation_type 'Mo K\a'
_diffrn_radiation_wavelength 0.7107
_diffrn_reflns_av_R_equivalents 0.037
_diffrn_reflns_av_sigmaI/netI 0.096
_diffrn_reflns_limit_h_max 13
_diffrn_reflns_limit_h_min 0
_diffrn_reflns_limit_k_max 14
_diffrn_reflns_limit_k_min -14
_diffrn_reflns_limit_l_max 30
_diffrn_reflns_limit_l_min -30
_diffrn_reflns_number 13009
_diffrn_reflns_reduction_process 'Lp corrections applied'
_diffrn_reflns_theta_max 27.52
_diffrn_reflns_theta_min 2.56
_diffrn_standards_decay_% -13.08
_diffrn_standards_interval_count 150
_diffrn_standards_number 3
_exptl_absorpt_coefficient_mu 5.218
_exptl_absorpt_correction_T_max 0.998
_exptl_absorpt_correction_T_min 0.457
_exptl_absorpt_correction_type psi-scan
_exptl_absorpt_process_details '(North, Phillips & Mathews, 1968)'
_exptl_crystal_colour darkbrown
_exptl_crystal_density_diffrn 1.571
_exptl_crystal_density_method 'not measured'
_exptl_crystal_description prismatic
_exptl_crystal_F_000 1248.00
_exptl_crystal_size_max 0.700
_exptl_crystal_size_mid 0.100
_exptl_crystal_size_min 0.100
_refine_diff_density_max 1.70
_refine_diff_density_min -1.70
_refine_ls_extinction_method none
_refine_ls_goodness_of_fit_ref 1.727
_refine_ls_hydrogen_treatment noref
_refine_ls_matrix_type full
_refine_ls_number_constraints 0
_refine_ls_number_parameters 542
_refine_ls_number_reflns 7079
_refine_ls_number_restraints 0
_refine_ls_R_factor_all 0.0466
_refine_ls_R_factor_gt 0.0466
_refine_ls_shift/su_max 3.0750
_refine_ls_shift/su_mean 0.0080
_refine_ls_structure_factor_coef F
_refine_ls_weighting_details 'w = 1/[\s^2^(Fo) + 0.00006|Fo|^2^]'
_refine_ls_weighting_scheme calc
_refine_ls_wR_factor_gt 0.0433
_refine_ls_wR_factor_ref 0.0433
_reflns_number_gt 7079
_reflns_number_total 12317
_reflns_threshold_expression >2.0sigma(I)
_cod_original_cell_volume 2683.7(7)
_cod_original_sg_symbol_H-M 'P -1 '
_cod_original_formula_sum 'C48 H58 Ir2 N2 O2 P2 S4 '
_cod_database_code 4300103

loop_
_symmetry_equiv_pos_as_xyz
x,y,z
-x,-y,-z

loop_
_atom_site_label
_atom_site_type_symbol
_atom_site_fract_x
_atom_site_fract_y
_atom_site_fract_z
_atom_site_U_iso_or_equiv
_atom_site_adp_type
_atom_site_occupancy
_atom_site_calc_flag
_atom_site_refinement_flags
_atom_site_disorder_assembly
_atom_site_disorder_group
Ir(1) Ir 0.83643(4) 0.33264(4) 0.30471(2) 0.0373(1) Uani 1.00 d . . .
Ir(2) Ir 0.70333(4) 0.35770(4) 0.18280(2) 0.0348(1) Uani 1.00 d . . .
S(1) S 0.9240(2) 0.2531(3) 0.2138(1) 0.0413(8) Uani 1.00 d . . .
S(2) S 0.7229(2) 0.5066(2) 0.2493(1) 0.0396(8) Uani 1.00 d . . .
S(3) S 0.8456(3) 0.1381(3) 0.3405(1) 0.0502(9) Uani 1.00 d . . .
S(4) S 0.4708(3) 0.3963(3) 0.2011(1) 0.0489(9) Uani 1.00 d . . .
P(1) P 0.7106(3) 0.3967(3) 0.3853(1) 0.0443(9) Uani 1.00 d . . .
P(2) P 0.6829(3) 0.1910(3) 0.1367(1) 0.0385(8) Uani 1.00 d . . .
O(1) O 1.0112(8) 0.4318(9) 0.3619(4) 0.074(3) Uani 1.00 d . . .
O(2) O 0.7631(8) 0.4085(8) 0.0718(4) 0.069(3) Uani 1.00 d . . .
N(1) N 0.9983(9) 0.3736(9) 0.3244(4) 0.054(3) Uani 1.00 d . . .
N(2) N 0.7388(9) 0.4446(9) 0.1186(4) 0.056(3) Uani 1.00 d . . .
C(1) C 1.0703(10) 0.317(1) 0.1948(5) 0.051(4) Uani 1.00 d . . .
C(2) C 1.195(1) 0.223(1) 0.2166(7) 0.085(6) Uani 1.00 d . . .
C(3) C 1.083(1) 0.343(2) 0.1320(7) 0.098(6) Uani 1.00 d . . .
C(4) C 0.829(1) 0.5970(10) 0.2151(5) 0.048(4) Uani 1.00 d . . .
C(5) C 0.743(1) 0.693(1) 0.1771(7) 0.091(6) Uani 1.00 d . . .
C(6) C 0.894(1) 0.656(1) 0.2576(6) 0.081(6) Uani 1.00 d . . .
C(7) C 1.001(1) 0.031(1) 0.3155(6) 0.067(5) Uani 1.00 d . . .
C(8) C 0.976(2) -0.093(1) 0.3218(8) 0.117(7) Uani 1.00 d . . .
C(9) C 1.120(1) 0.041(1) 0.3499(7) 0.101(6) Uani 1.00 d . . .
C(10) C 0.396(1) 0.556(1) 0.2174(8) 0.085(6) Uani 1.00 d . . .
C(11) C 0.266(1) 0.559(2) 0.2510(8) 0.145(8) Uani 1.00 d . . .
C(12) C 0.375(2) 0.630(2) 0.164(1) 0.157(10) Uani 1.00 d . . .
C(13) C 0.803(1) 0.379(1) 0.4508(5) 0.055(4) Uani 1.00 d . . .
C(14) C 0.910(1) 0.283(1) 0.4615(6) 0.080(5) Uani 1.00 d . . .
C(15) C 0.982(1) 0.271(2) 0.5110(7) 0.098(6) Uani 1.00 d . . .
C(16) C 0.941(1) 0.354(2) 0.5498(6) 0.081(6) Uani 1.00 d . . .
C(17) C 0.836(1) 0.452(1) 0.5416(6) 0.073(5) Uani 1.00 d . . .
C(18) C 0.768(1) 0.464(1) 0.4921(5) 0.062(4) Uani 1.00 d . . .
C(19) C 0.619(1) 0.557(1) 0.3845(5) 0.049(4) Uani 1.00 d . . .
C(20) C 0.692(1) 0.643(1) 0.3821(5) 0.059(4) Uani 1.00 d . . .
C(21) C 0.629(1) 0.762(1) 0.3824(5) 0.069(5) Uani 1.00 d . . .
C(22) C 0.488(2) 0.800(1) 0.3856(6) 0.075(5) Uani 1.00 d . . .
C(23) C 0.415(1) 0.718(2) 0.3873(6) 0.078(5) Uani 1.00 d . . .
C(24) C 0.480(1) 0.595(1) 0.3876(6) 0.070(5) Uani 1.00 d . . .
C(25) C 0.579(1) 0.317(1) 0.3987(5) 0.050(4) Uani 1.00 d . . .
C(26) C 0.546(1) 0.280(1) 0.4511(6) 0.075(5) Uani 1.00 d . . .
C(27) C 0.443(2) 0.222(2) 0.4590(6) 0.098(7) Uani 1.00 d . . .
C(28) C 0.368(1) 0.208(2) 0.4157(7) 0.086(6) Uani 1.00 d . . .
C(29) C 0.396(1) 0.248(1) 0.3637(7) 0.083(6) Uani 1.00 d . . .
C(30) C 0.502(1) 0.300(1) 0.3559(5) 0.064(5) Uani 1.00 d . . .
C(31) C 0.597(1) 0.215(1) 0.0690(5) 0.054(4) Uani 1.00 d . . .
C(32) C 0.499(1) 0.323(1) 0.0586(6) 0.076(5) Uani 1.00 d . . .
C(33) C 0.429(2) 0.338(2) 0.0096(9) 0.122(8) Uani 1.00 d . . .
C(34) C 0.459(2) 0.247(2) -0.0294(8) 0.124(10) Uani 1.00 d . . .
C(35) C 0.555(2) 0.141(2) -0.0187(6) 0.102(8) Uani 1.00 d . . .
C(36) C 0.626(1) 0.127(1) 0.0310(5) 0.072(5) Uani 1.00 d . . .
C(37) C 0.846(1) 0.082(1) 0.1207(5) 0.044(4) Uani 1.00 d . . .
C(38) C 0.927(1) 0.112(1) 0.0765(5) 0.064(5) Uani 1.00 d . . .
C(39) C 1.056(1) 0.036(2) 0.0659(7) 0.088(6) Uani 1.00 d . . .
C(40) C 1.100(2) -0.067(2) 0.0958(8) 0.097(7) Uani 1.00 d . . .
C(41) C 1.021(1) -0.098(1) 0.1390(8) 0.096(6) Uani 1.00 d . . .
C(42) C 0.895(1) -0.021(1) 0.1501(6) 0.073(5) Uani 1.00 d . . .
C(43) C 0.5908(9) 0.0981(9) 0.1785(4) 0.037(3) Uani 1.00 d . . .
C(44) C 0.608(1) 0.084(1) 0.2358(5) 0.050(4) Uani 1.00 d . . .
C(45) C 0.547(1) 0.009(1) 0.2666(5) 0.063(5) Uani 1.00 d . . .
C(46) C 0.467(1) -0.055(1) 0.2435(6) 0.060(4) Uani 1.00 d . . .
C(47) C 0.451(1) -0.039(1) 0.1870(7) 0.063(5) Uani 1.00 d . . .
C(48) C 0.510(1) 0.037(1) 0.1523(5) 0.052(4) Uani 1.00 d . . .
H(1) H 1.0596 0.3900 0.2140 0.0617 Uiso 1.00 calc . . .
H(2) H 1.1792 0.2024 0.2548 0.1019 Uiso 1.00 calc . . .
H(3) H 1.2116 0.1532 0.1948 0.1019 Uiso 1.00 calc . . .
H(4) H 1.2710 0.2563 0.2136 0.1019 Uiso 1.00 calc . . .
H(5) H 1.1455 0.3912 0.1252 0.1172 Uiso 1.00 calc . . .
H(6) H 1.1139 0.2695 0.1133 0.1172 Uiso 1.00 calc . . .
H(7) H 0.9966 0.3865 0.1183 0.1172 Uiso 1.00 calc . . .
H(8) H 0.8987 0.5457 0.1931 0.0582 Uiso 1.00 calc . . .
H(9) H 0.7976 0.7391 0.1584 0.1102 Uiso 1.00 calc . . .
H(10) H 0.7029 0.6556 0.1499 0.1102 Uiso 1.00 calc . . .
H(11) H 0.6734 0.7449 0.1987 0.1102 Uiso 1.00 calc . . .
H(12) H 0.9512 0.5959 0.2806 0.0977 Uiso 1.00 calc . . .
H(13) H 0.9458 0.7044 0.2385 0.0977 Uiso 1.00 calc . . .
H(14) H 0.8250 0.7064 0.2802 0.0977 Uiso 1.00 calc . . .
H(15) H 1.0172 0.0488 0.2770 0.0804 Uiso 1.00 calc . . .
H(16) H 0.9600 -0.1111 0.3605 0.1410 Uiso 1.00 calc . . .
H(17) H 0.8982 -0.0940 0.3012 0.1410 Uiso 1.00 calc . . .
H(18) H 1.0524 -0.1515 0.3079 0.1410 Uiso 1.00 calc . . .
H(19) H 1.1031 0.0254 0.3885 0.1208 Uiso 1.00 calc . . .
H(20) H 1.2007 -0.0155 0.3375 0.1208 Uiso 1.00 calc . . .
H(21) H 1.1320 0.1210 0.3449 0.1208 Uiso 1.00 calc . . .
H(22) H 0.4567 0.5826 0.2400 0.1026 Uiso 1.00 calc . . .
H(23) H 0.2255 0.6383 0.2628 0.1744 Uiso 1.00 calc . . .
H(24) H 0.2046 0.5333 0.2283 0.1744 Uiso 1.00 calc . . .
H(25) H 0.2858 0.5050 0.2832 0.1744 Uiso 1.00 calc . . .
H(26) H 0.4593 0.6238 0.1453 0.1879 Uiso 1.00 calc . . .
H(27) H 0.3168 0.6013 0.1412 0.1879 Uiso 1.00 calc . . .
H(28) H 0.3337 0.7120 0.1726 0.1879 Uiso 1.00 calc . . .
H(29) H 0.9372 0.2218 0.4345 0.0962 Uiso 1.00 calc . . .
H(30) H 1.0591 0.2043 0.5169 0.1182 Uiso 1.00 calc . . .
H(31) H 0.9869 0.3434 0.5844 0.0974 Uiso 1.00 calc . . .
H(32) H 0.8096 0.5108 0.5693 0.0875 Uiso 1.00 calc . . .
H(33) H 0.6937 0.5333 0.4860 0.0748 Uiso 1.00 calc . . .
H(34) H 0.7886 0.6173 0.3802 0.0703 Uiso 1.00 calc . . .
H(35) H 0.6813 0.8199 0.3805 0.0826 Uiso 1.00 calc . . .
H(36) H 0.4436 0.8841 0.3865 0.0896 Uiso 1.00 calc . . .
H(37) H 0.3184 0.7436 0.3884 0.0941 Uiso 1.00 calc . . .
H(38) H 0.4278 0.5366 0.3899 0.0846 Uiso 1.00 calc . . .
H(39) H 0.5938 0.2940 0.4826 0.0900 Uiso 1.00 calc . . .
H(40) H 0.4249 0.1916 0.4955 0.1177 Uiso 1.00 calc . . .
H(41) H 0.2957 0.1704 0.4217 0.1029 Uiso 1.00 calc . . .
H(42) H 0.3432 0.2405 0.3328 0.0988 Uiso 1.00 calc . . .
H(43) H 0.5231 0.3246 0.3188 0.0774 Uiso 1.00 calc . . .
H(44) H 0.4802 0.3847 0.0851 0.0921 Uiso 1.00 calc . . .
H(45) H 0.3601 0.4107 0.0022 0.1461 Uiso 1.00 calc . . .
H(46) H 0.4119 0.2585 -0.0638 0.1485 Uiso 1.00 calc . . .
H(47) H 0.5737 0.0784 -0.0447 0.1231 Uiso 1.00 calc . . .
H(48) H 0.6945 0.0548 0.0383 0.0858 Uiso 1.00 calc . . .
H(49) H 0.8948 0.1842 0.0539 0.0768 Uiso 1.00 calc . . .
H(50) H 1.1125 0.0587 0.0372 0.1060 Uiso 1.00 calc . . .
H(51) H 1.1862 -0.1195 0.0871 0.1169 Uiso 1.00 calc . . .
H(52) H 1.0529 -0.1715 0.1607 0.1153 Uiso 1.00 calc . . .
H(53) H 0.8409 -0.0424 0.1801 0.0879 Uiso 1.00 calc . . .
H(54) H 0.6622 0.1266 0.2537 0.0599 Uiso 1.00 calc . . .
H(55) H 0.5595 0.0000 0.3061 0.0750 Uiso 1.00 calc . . .
H(56) H 0.4253 -0.1062 0.2657 0.0713 Uiso 1.00 calc . . .
H(57) H 0.3976 -0.0834 0.1699 0.0759 Uiso 1.00 calc . . .
H(58) H 0.4952 0.0462 0.1130 0.0626 Uiso 1.00 calc . . .

loop_
_atom_site_aniso_label
_atom_site_aniso_U_11
_atom_site_aniso_U_22
_atom_site_aniso_U_33
_atom_site_aniso_U_12
_atom_site_aniso_U_13
_atom_site_aniso_U_23
Ir(1) 0.0326(2) 0.0393(3) 0.0404(3) -0.0077(2) -0.0049(2) -0.0126(2)
Ir(2) 0.0326(2) 0.0363(3) 0.0364(3) -0.0095(2) -0.0030(2) -0.0054(2)
S(1) 0.029(1) 0.048(2) 0.046(2) -0.006(1) -0.001(1) -0.012(1)
S(2) 0.033(1) 0.036(2) 0.050(2) -0.008(1) -0.002(1) -0.014(1)
S(3) 0.054(2) 0.047(2) 0.050(2) -0.013(1) -0.008(1) -0.005(1)
S(4) 0.033(1) 0.054(2) 0.061(2) -0.012(1) -0.002(1) -0.007(2)
P(1) 0.042(2) 0.052(2) 0.039(2) -0.010(1) -0.004(1) -0.014(1)
P(2) 0.042(2) 0.043(2) 0.033(2) -0.013(1) -0.004(1) -0.008(1)
O(1) 0.060(5) 0.096(8) 0.076(7) -0.027(5) -0.013(5) -0.037(6)
O(2) 0.080(6) 0.076(7) 0.054(6) -0.030(5) 0.003(5) 0.012(5)
N(1) 0.051(6) 0.060(7) 0.052(7) -0.015(5) -0.013(5) -0.017(5)
N(2) 0.063(6) 0.053(7) 0.055(7) -0.021(5) 0.004(5) -0.012(6)
C(1) 0.032(6) 0.048(8) 0.079(10) -0.017(5) 0.010(6) -0.023(7)
C(2) 0.050(8) 0.09(1) 0.12(1) -0.026(8) 0.001(8) -0.02(1)
C(3) 0.063(9) 0.15(2) 0.09(1) -0.054(10) 0.046(8) -0.03(1)
C(4) 0.046(6) 0.035(7) 0.065(9) -0.010(5) 0.003(6) -0.003(6)
C(5) 0.10(1) 0.06(1) 0.12(1) -0.029(9) -0.032(10) 0.010(10)
C(6) 0.082(10) 0.10(1) 0.09(1) -0.061(9) -0.011(8) -0.022(9)
C(7) 0.069(8) 0.043(8) 0.08(1) 0.003(6) -0.015(7) -0.013(7)
C(8) 0.13(1) 0.038(10) 0.17(2) -0.007(9) -0.02(1) -0.03(1)
C(9) 0.08(1) 0.10(1) 0.11(1) 0.010(9) -0.033(9) -0.02(1)
C(10) 0.040(7) 0.059(10) 0.16(2) -0.012(7) -0.015(9) -0.02(1)
C(11) 0.062(10) 0.16(2) 0.19(2) 0.02(1) 0.01(1) -0.12(2)
C(12) 0.12(2) 0.06(1) 0.28(3) -0.01(1) 0.01(2) 0.05(2)
C(13) 0.057(7) 0.075(10) 0.036(7) -0.021(7) -0.004(5) -0.018(7)
C(14) 0.09(1) 0.09(1) 0.055(10) 0.011(8) -0.026(8) -0.024(8)
C(15) 0.08(1) 0.11(1) 0.09(1) 0.003(9) -0.039(9) -0.01(1)
C(16) 0.09(1) 0.12(1) 0.047(10) -0.04(1) -0.019(8) -0.022(9)
C(17) 0.09(1) 0.08(1) 0.054(10) -0.037(9) -0.003(8) -0.019(8)
C(18) 0.071(8) 0.072(10) 0.047(8) -0.019(7) -0.012(6) -0.014(7)
C(19) 0.045(6) 0.060(8) 0.038(7) -0.004(6) -0.002(5) -0.016(6)
C(20) 0.060(8) 0.055(9) 0.059(9) -0.010(7) 0.007(6) -0.016(7)
C(21) 0.09(1) 0.061(10) 0.059(10) -0.020(8) 0.003(7) -0.005(7)
C(22) 0.09(1) 0.06(1) 0.049(9) 0.018(8) 0.005(8) -0.005(8)
C(23) 0.059(9) 0.08(1) 0.08(1) 0.004(8) 0.001(8) -0.010(9)
C(24) 0.060(8) 0.064(10) 0.08(1) -0.001(7) -0.002(7) -0.015(8)
C(25) 0.042(6) 0.064(9) 0.049(8) -0.023(6) 0.006(5) -0.020(7)
C(26) 0.09(1) 0.10(1) 0.051(9) -0.051(9) -0.010(7) -0.014(8)
C(27) 0.12(1) 0.15(2) 0.06(1) -0.10(1) 0.014(9) -0.01(1)
C(28) 0.08(1) 0.13(2) 0.06(1) -0.061(10) 0.016(8) -0.03(1)
C(29) 0.070(9) 0.12(1) 0.08(1) -0.051(9) -0.002(8) -0.04(1)
C(30) 0.057(8) 0.08(1) 0.060(9) -0.031(7) 0.005(6) -0.022(8)
C(31) 0.055(7) 0.08(1) 0.032(7) -0.027(7) -0.009(5) -0.006(6)
C(32) 0.09(1) 0.11(1) 0.044(9) -0.032(9) -0.028(7) 0.001(8)
C(33) 0.11(1) 0.14(2) 0.11(2) -0.02(1) -0.05(1) 0.03(1)
C(34) 0.12(2) 0.22(3) 0.05(1) -0.09(2) -0.03(1) 0.01(1)
C(35) 0.12(1) 0.18(2) 0.04(1) -0.08(1) -0.009(9) -0.03(1)
C(36) 0.080(9) 0.11(1) 0.038(8) -0.045(9) 0.002(6) -0.025(8)
C(37) 0.049(6) 0.037(7) 0.050(8) -0.017(5) -0.005(5) -0.017(6)
C(38) 0.071(9) 0.064(9) 0.054(9) -0.013(7) 0.010(7) -0.007(7)
C(39) 0.07(1) 0.11(1) 0.08(1) -0.017(10) 0.031(9) -0.04(1)
C(40) 0.07(1) 0.10(1) 0.13(2) -0.02(1) 0.02(1) -0.04(1)
C(41) 0.060(9) 0.07(1) 0.13(2) 0.014(8) 0.013(9) 0.02(1)
C(42) 0.059(8) 0.057(10) 0.10(1) -0.013(7) 0.016(8) -0.005(9)
C(43) 0.033(5) 0.030(6) 0.046(7) -0.003(4) -0.002(5) -0.007(5)
C(44) 0.067(8) 0.054(8) 0.036(7) -0.029(6) -0.003(6) -0.001(6)
C(45) 0.085(9) 0.065(10) 0.043(8) -0.030(8) 0.005(7) 0.007(7)
C(46) 0.068(8) 0.051(9) 0.058(9) -0.018(7) 0.011(7) 0.005(7)
C(47) 0.056(8) 0.044(8) 0.10(1) -0.024(6) 0.002(7) -0.009(8)
C(48) 0.054(7) 0.054(8) 0.057(8) -0.025(6) -0.001(6) -0.019(6)

loop_
_atom_type_symbol
_atom_type_description
_atom_type_scat_dispersion_real
_atom_type_scat_dispersion_imag
_atom_type_scat_source
C C 0.003 0.002
;International Tables for Crystallography
(1992, Vol. C, Tables 4.2.6.8 and 6.1.1.1)
;
H H 0.000 0.000
;International Tables for Crystallography
(1992, Vol. C, Table 6.1.1.2)
;
N N 0.006 0.003
;International Tables for Crystallography
(1992, Vol. C, Tables 4.2.6.8 and 6.1.1.1)
;
O O 0.011 0.006
;International Tables for Crystallography
(1992, Vol. C, Tables 4.2.6.8 and 6.1.1.1)
;
P P 0.102 0.094
;International Tables for Crystallography
(1992, Vol. C, Tables 4.2.6.8 and 6.1.1.1)
;
S S 0.125 0.123
;International Tables for Crystallography
(1992, Vol. C, Tables 4.2.6.8 and 6.1.1.1)
;
Ir Ir -1.444 7.990
;International Tables for Crystallography
(1992, Vol. C, Tables 4.2.6.8 and 6.1.1.1)
;

loop_
_geom_angle_atom_site_label_1
_geom_angle_atom_site_label_2
_geom_angle_atom_site_label_3
_geom_angle
_geom_angle_site_symmetry_1
_geom_angle_site_symmetry_2
_geom_angle_site_symmetry_3
_geom_angle_publ_flag
S(1) Ir(1) S(2) 83.56(9) 1_555 1_555 1_555 yes
S(1) Ir(1) S(3) 90.7(1) 1_555 1_555 1_555 yes
S(1) Ir(1) P(1) 167.27(9) 1_555 1_555 1_555 yes
S(1) Ir(1) N(1) 95.3(3) 1_555 1_555 1_555 yes
S(2) Ir(1) S(3) 149.03(9) 1_555 1_555 1_555 yes
S(2) Ir(1) P(1) 93.8(1) 1_555 1_555 1_555 yes
S(2) Ir(1) N(1) 102.2(3) 1_555 1_555 1_555 yes
S(3) Ir(1) P(1) 85.2(1) 1_555 1_555 1_555 yes
S(3) Ir(1) N(1) 108.6(3) 1_555 1_555 1_555 yes
P(1) Ir(1) N(1) 97.4(3) 1_555 1_555 1_555 yes
S(1) Ir(2) S(2) 83.71(9) 1_555 1_555 1_555 yes
S(1) Ir(2) S(4) 145.8(1) 1_555 1_555 1_555 yes
S(1) Ir(2) P(2) 91.69(9) 1_555 1_555 1_555 yes
S(1) Ir(2) N(2) 103.4(3) 1_555 1_555 1_555 yes
S(2) Ir(2) S(4) 91.43(9) 1_555 1_555 1_555 yes
S(2) Ir(2) P(2) 167.7(1) 1_555 1_555 1_555 yes
S(2) Ir(2) N(2) 96.0(3) 1_555 1_555 1_555 yes
S(4) Ir(2) P(2) 85.99(10) 1_555 1_555 1_555 yes
S(4) Ir(2) N(2) 110.7(3) 1_555 1_555 1_555 yes
P(2) Ir(2) N(2) 96.1(3) 1_555 1_555 1_555 yes
Ir(1) S(1) Ir(2) 83.88(8) 1_555 1_555 1_555 yes
Ir(1) S(1) C(1) 106.3(4) 1_555 1_555 1_555 yes
Ir(2) S(1) C(1) 119.3(4) 1_555 1_555 1_555 yes
Ir(1) S(2) Ir(2) 83.87(8) 1_555 1_555 1_555 yes
Ir(1) S(2) C(4) 116.7(4) 1_555 1_555 1_555 yes
Ir(2) S(2) C(4) 106.9(4) 1_555 1_555 1_555 yes
Ir(1) S(3) C(7) 110.3(5) 1_555 1_555 1_555 yes
Ir(2) S(4) C(10) 111.3(4) 1_555 1_555 1_555 yes
Ir(1) P(1) C(13) 117.0(4) 1_555 1_555 1_555 yes
Ir(1) P(1) C(19) 115.4(4) 1_555 1_555 1_555 yes
Ir(1) P(1) C(25) 111.5(4) 1_555 1_555 1_555 yes
C(13) P(1) C(19) 102.1(5) 1_555 1_555 1_555 yes
C(13) P(1) C(25) 105.2(6) 1_555 1_555 1_555 yes
C(19) P(1) C(25) 104.3(5) 1_555 1_555 1_555 yes
Ir(2) P(2) C(31) 118.5(4) 1_555 1_555 1_555 yes
Ir(2) P(2) C(37) 113.9(3) 1_555 1_555 1_555 yes
Ir(2) P(2) C(43) 113.1(3) 1_555 1_555 1_555 yes
C(31) P(2) C(37) 103.3(5) 1_555 1_555 1_555 yes
C(31) P(2) C(43) 103.5(5) 1_555 1_555 1_555 yes
C(37) P(2) C(43) 102.7(5) 1_555 1_555 1_555 yes
Ir(1) N(1) O(1) 127.0(8) 1_555 1_555 1_555 yes
Ir(2) N(2) O(2) 127.3(9) 1_555 1_555 1_555 yes
S(1) C(1) C(2) 105.4(9) 1_555 1_555 1_555 yes
S(1) C(1) C(3) 112.7(8) 1_555 1_555 1_555 yes
S(1) C(1) H(1) 108.9(8) 1_555 1_555 1_555 no
C(2) C(1) C(3) 111(1) 1_555 1_555 1_555 yes
C(2) C(1) H(1) 108(1) 1_555 1_555 1_555 no
C(3) C(1) H(1) 108(1) 1_555 1_555 1_555 no
C(1) C(2) H(2) 109(1) 1_555 1_555 1_555 no
C(1) C(2) H(3) 109(1) 1_555 1_555 1_555 no
C(1) C(2) H(4) 109(1) 1_555 1_555 1_555 no
H(2) C(2) H(3) 109(1) 1_555 1_555 1_555 no
H(2) C(2) H(4) 109(1) 1_555 1_555 1_555 no
H(3) C(2) H(4) 109(1) 1_555 1_555 1_555 no
C(1) C(3) H(5) 109(1) 1_555 1_555 1_555 no
C(1) C(3) H(6) 109(1) 1_555 1_555 1_555 no
C(1) C(3) H(7) 109(1) 1_555 1_555 1_555 no
H(5) C(3) H(6) 109(1) 1_555 1_555 1_555 no
H(5) C(3) H(7) 109(1) 1_555 1_555 1_555 no
H(6) C(3) H(7) 109(1) 1_555 1_555 1_555 no
S(2) C(4) C(5) 108.9(8) 1_555 1_555 1_555 yes
S(2) C(4) C(6) 111.5(9) 1_555 1_555 1_555 yes
S(2) C(4) H(8) 109.0(8) 1_555 1_555 1_555 no
C(5) C(4) C(6) 109(1) 1_555 1_555 1_555 yes
C(5) C(4) H(8) 109(1) 1_555 1_555 1_555 no
C(6) C(4) H(8) 108(1) 1_555 1_555 1_555 no
C(4) C(5) H(9) 109(1) 1_555 1_555 1_555 no
C(4) C(5) H(10) 109(1) 1_555 1_555 1_555 no
C(4) C(5) H(11) 109(1) 1_555 1_555 1_555 no
H(9) C(5) H(10) 109(1) 1_555 1_555 1_555 no
H(9) C(5) H(11) 109(1) 1_555 1_555 1_555 no
H(10) C(5) H(11) 109(1) 1_555 1_555 1_555 no
C(4) C(6) H(12) 109(1) 1_555 1_555 1_555 no
C(4) C(6) H(13) 109(1) 1_555 1_555 1_555 no
C(4) C(6) H(14) 109(1) 1_555 1_555 1_555 no
H(12) C(6) H(13) 109(1) 1_555 1_555 1_555 no
H(12) C(6) H(14) 109(1) 1_555 1_555 1_555 no
H(13) C(6) H(14) 109(1) 1_555 1_555 1_555 no
S(3) C(7) C(8) 106(1) 1_555 1_555 1_555 yes
S(3) C(7) C(9) 109.5(9) 1_555 1_555 1_555 yes
S(3) C(7) H(15) 109.5(9) 1_555 1_555 1_555 no
C(8) C(7) C(9) 112(1) 1_555 1_555 1_555 yes
C(8) C(7) H(15) 109(1) 1_555 1_555 1_555 no
C(9) C(7) H(15) 109(1) 1_555 1_555 1_555 no
C(7) C(8) H(16) 109(1) 1_555 1_555 1_555 no
C(7) C(8) H(17) 109(1) 1_555 1_555 1_555 no
C(7) C(8) H(18) 109(1) 1_555 1_555 1_555 no
H(16) C(8) H(17) 109(1) 1_555 1_555 1_555 no
H(16) C(8) H(18) 109(1) 1_555 1_555 1_555 no
H(17) C(8) H(18) 109(1) 1_555 1_555 1_555 no
C(7) C(9) H(19) 109(1) 1_555 1_555 1_555 no
C(7) C(9) H(20) 109(1) 1_555 1_555 1_555 no
C(7) C(9) H(21) 109(1) 1_555 1_555 1_555 no
H(19) C(9) H(20) 109(1) 1_555 1_555 1_555 no
H(19) C(9) H(21) 109(1) 1_555 1_555 1_555 no
H(20) C(9) H(21) 109(1) 1_555 1_555 1_555 no
S(4) C(10) C(11) 105(1) 1_555 1_555 1_555 yes
S(4) C(10) C(12) 109(1) 1_555 1_555 1_555 yes
S(4) C(10) H(22) 109(1) 1_555 1_555 1_555 no
C(11) C(10) C(12) 113(1) 1_555 1_555 1_555 yes
C(11) C(10) H(22) 109(1) 1_555 1_555 1_555 no
C(12) C(10) H(22) 109(1) 1_555 1_555 1_555 no
C(10) C(11) H(23) 109(1) 1_555 1_555 1_555 no
C(10) C(11) H(24) 109(1) 1_555 1_555 1_555 no
C(10) C(11) H(25) 109(1) 1_555 1_555 1_555 no
H(23) C(11) H(24) 109(1) 1_555 1_555 1_555 no
H(23) C(11) H(25) 109(1) 1_555 1_555 1_555 no
H(24) C(11) H(25) 109(2) 1_555 1_555 1_555 no
C(10) C(12) H(26) 109(1) 1_555 1_555 1_555 no
C(10) C(12) H(27) 109(1) 1_555 1_555 1_555 no
C(10) C(12) H(28) 108(2) 1_555 1_555 1_555 no
H(26) C(12) H(27) 110(2) 1_555 1_555 1_555 no
H(26) C(12) H(28) 109(1) 1_555 1_555 1_555 no
H(27) C(12) H(28) 109(1) 1_555 1_555 1_555 no
P(1) C(13) C(14) 121.8(9) 1_555 1_555 1_555 yes
P(1) C(13) C(18) 121.9(10) 1_555 1_555 1_555 yes
C(14) C(13) C(18) 116(1) 1_555 1_555 1_555 yes
C(13) C(14) C(15) 121(1) 1_555 1_555 1_555 yes
C(13) C(14) H(29) 119(1) 1_555 1_555 1_555 no
C(15) C(14) H(29) 119(1) 1_555 1_555 1_555 no
C(14) C(15) C(16) 119(1) 1_555 1_555 1_555 yes
C(14) C(15) H(30) 120(1) 1_555 1_555 1_555 no
C(16) C(15) H(30) 120(1) 1_555 1_555 1_555 no
C(15) C(16) C(17) 121(1) 1_555 1_555 1_555 yes
C(15) C(16) H(31) 119(1) 1_555 1_555 1_555 no
C(17) C(16) H(31) 119(1) 1_555 1_555 1_555 no
C(16) C(17) C(18) 118(1) 1_555 1_555 1_555 yes
C(16) C(17) H(32) 120(1) 1_555 1_555 1_555 no
C(18) C(17) H(32) 120(1) 1_555 1_555 1_555 no
C(13) C(18) C(17) 122(1) 1_555 1_555 1_555 yes
C(13) C(18) H(33) 118(1) 1_555 1_555 1_555 no
C(17) C(18) H(33) 118(1) 1_555 1_555 1_555 no
P(1) C(19) C(20) 118.8(9) 1_555 1_555 1_555 yes
P(1) C(19) C(24) 122(1) 1_555 1_555 1_555 yes
C(20) C(19) C(24) 118(1) 1_555 1_555 1_555 yes
C(19) C(20) C(21) 121(1) 1_555 1_555 1_555 yes
C(19) C(20) H(34) 119(1) 1_555 1_555 1_555 no
C(21) C(20) H(34) 119(1) 1_555 1_555 1_555 no
C(20) C(21) C(22) 119(1) 1_555 1_555 1_555 yes
C(20) C(21) H(35) 120(1) 1_555 1_555 1_555 no
C(22) C(21) H(35) 120(1) 1_555 1_555 1_555 no
C(21) C(22) C(23) 119(1) 1_555 1_555 1_555 yes
C(21) C(22) H(36) 120(1) 1_555 1_555 1_555 no
C(23) C(22) H(36) 120(1) 1_555 1_555 1_555 no
C(22) C(23) C(24) 120(1) 1_555 1_555 1_555 yes
C(22) C(23) H(37) 119(1) 1_555 1_555 1_555 no
C(24) C(23) H(37) 119(1) 1_555 1_555 1_555 no
C(19) C(24) C(23) 119(1) 1_555 1_555 1_555 yes
C(19) C(24) H(38) 120(1) 1_555 1_555 1_555 no
C(23) C(24) H(38) 120(1) 1_555 1_555 1_555 no
P(1) C(25) C(26) 123.0(9) 1_555 1_555 1_555 yes
P(1) C(25) C(30) 120(1) 1_555 1_555 1_555 yes
C(26) C(25) C(30) 116(1) 1_555 1_555 1_555 yes
C(25) C(26) C(27) 120(1) 1_555 1_555 1_555 yes
C(25) C(26) H(39) 119(1) 1_555 1_555 1_555 no
C(27) C(26) H(39) 119(1) 1_555 1_555 1_555 no
C(26) C(27) C(28) 120(1) 1_555 1_555 1_555 yes
C(26) C(27) H(40) 119(1) 1_555 1_555 1_555 no
C(28) C(27) H(40) 119(1) 1_555 1_555 1_555 no
C(27) C(28) C(29) 119(1) 1_555 1_555 1_555 yes
C(27) C(28) H(41) 120(1) 1_555 1_555 1_555 no
C(29) C(28) H(41) 120(1) 1_555 1_555 1_555 no
C(28) C(29) C(30) 119(1) 1_555 1_555 1_555 yes
C(28) C(29) H(42) 120(1) 1_555 1_555 1_555 no
C(30) C(29) H(42) 120(1) 1_555 1_555 1_555 no
C(25) C(30) C(29) 123(1) 1_555 1_555 1_555 yes
C(25) C(30) H(43) 118(1) 1_555 1_555 1_555 no
C(29) C(30) H(43) 118(1) 1_555 1_555 1_555 no
P(2) C(31) C(32) 119.0(9) 1_555 1_555 1_555 yes
P(2) C(31) C(36) 120(1) 1_555 1_555 1_555 yes
C(32) C(31) C(36) 120(1) 1_555 1_555 1_555 yes
C(31) C(32) C(33) 119(1) 1_555 1_555 1_555 yes
C(31) C(32) H(44) 120(1) 1_555 1_555 1_555 no
C(33) C(32) H(44) 120(1) 1_555 1_555 1_555 no
C(32) C(33) C(34) 119(1) 1_555 1_555 1_555 yes
C(32) C(33) H(45) 120(2) 1_555 1_555 1_555 no
C(34) C(33) H(45) 120(2) 1_555 1_555 1_555 no
C(33) C(34) C(35) 120(1) 1_555 1_555 1_555 yes
C(33) C(34) H(46) 119(2) 1_555 1_555 1_555 no
C(35) C(34) H(46) 119(2) 1_555 1_555 1_555 no
C(34) C(35) C(36) 119(1) 1_555 1_555 1_555 yes
C(34) C(35) H(47) 120(1) 1_555 1_555 1_555 no
C(36) C(35) H(47) 120(2) 1_555 1_555 1_555 no
C(31) C(36) C(35) 120(1) 1_555 1_555 1_555 yes
C(31) C(36) H(48) 119(1) 1_555 1_555 1_555 no
C(35) C(36) H(48) 119(1) 1_555 1_555 1_555 no
P(2) C(37) C(38) 118.1(10) 1_555 1_555 1_555 yes
P(2) C(37) C(42) 124(1) 1_555 1_555 1_555 yes
C(38) C(37) C(42) 117(1) 1_555 1_555 1_555 yes
C(37) C(38) C(39) 119(1) 1_555 1_555 1_555 yes
C(37) C(38) H(49) 120(1) 1_555 1_555 1_555 no
C(39) C(38) H(49) 120(1) 1_555 1_555 1_555 no
C(38) C(39) C(40) 120(1) 1_555 1_555 1_555 yes
C(38) C(39) H(50) 119(1) 1_555 1_555 1_555 no
C(40) C(39) H(50) 119(1) 1_555 1_555 1_555 no
C(39) C(40) C(41) 120(1) 1_555 1_555 1_555 yes
C(39) C(40) H(51) 119(2) 1_555 1_555 1_555 no
C(41) C(40) H(51) 119(2) 1_555 1_555 1_555 no
C(40) C(41) C(42) 118(1) 1_555 1_555 1_555 yes
C(40) C(41) H(52) 120(1) 1_555 1_555 1_555 no
C(42) C(41) H(52) 120(1) 1_555 1_555 1_555 no
C(37) C(42) C(41) 123(1) 1_555 1_555 1_555 yes
C(37) C(42) H(53) 118(1) 1_555 1_555 1_555 no
C(41) C(42) H(53) 118(1) 1_555 1_555 1_555 no
P(2) C(43) C(44) 119.3(8) 1_555 1_555 1_555 yes
P(2) C(43) C(48) 120.4(9) 1_555 1_555 1_555 yes
C(44) C(43) C(48) 120(1) 1_555 1_555 1_555 yes
C(43) C(44) C(45) 119(1) 1_555 1_555 1_555 yes
C(43) C(44) H(54) 120(1) 1_555 1_555 1_555 no
C(45) C(44) H(54) 120(1) 1_555 1_555 1_555 no
C(44) C(45) C(46) 123(1) 1_555 1_555 1_555 yes
C(44) C(45) H(55) 118(1) 1_555 1_555 1_555 no
C(46) C(45) H(55) 118(1) 1_555 1_555 1_555 no
C(45) C(46) C(47) 116(1) 1_555 1_555 1_555 yes
C(45) C(46) H(56) 121(1) 1_555 1_555 1_555 no
C(47) C(46) H(56) 121(1) 1_555 1_555 1_555 no
C(46) C(47) C(48) 124(1) 1_555 1_555 1_555 yes
C(46) C(47) H(57) 117(1) 1_555 1_555 1_555 no
C(48) C(47) H(57) 118(1) 1_555 1_555 1_555 no
C(43) C(48) C(47) 116(1) 1_555 1_555 1_555 yes
C(43) C(48) H(58) 121(1) 1_555 1_555 1_555 no
C(47) C(48) H(58) 121(1) 1_555 1_555 1_555 no

loop_
_geom_bond_atom_site_label_1
_geom_bond_atom_site_label_2
_geom_bond_distance
_geom_bond_site_symmetry_1
_geom_bond_site_symmetry_2
_geom_bond_publ_flag
Ir(1) S(1) 2.433(3) 1_555 1_555 yes
Ir(1) S(2) 2.389(3) 1_555 1_555 yes
Ir(1) S(3) 2.328(3) 1_555 1_555 yes
Ir(1) P(1) 2.307(3) 1_555 1_555 yes
Ir(1) N(1) 1.914(9) 1_555 1_555 yes
Ir(2) S(1) 2.386(3) 1_555 1_555 yes
Ir(2) S(2) 2.430(3) 1_555 1_555 yes
Ir(2) S(4) 2.328(3) 1_555 1_555 yes
Ir(2) P(2) 2.304(3) 1_555 1_555 yes
Ir(2) N(2) 1.86(1) 1_555 1_555 yes
S(1) C(1) 1.86(1) 1_555 1_555 yes
S(2) C(4) 1.83(1) 1_555 1_555 yes
S(3) C(7) 1.83(1) 1_555 1_555 yes
S(4) C(10) 1.84(1) 1_555 1_555 yes
P(1) C(13) 1.83(1) 1_555 1_555 yes
P(1) C(19) 1.83(1) 1_555 1_555 yes
P(1) C(25) 1.82(1) 1_555 1_555 yes
P(2) C(31) 1.84(1) 1_555 1_555 yes
P(2) C(37) 1.84(1) 1_555 1_555 yes
P(2) C(43) 1.83(1) 1_555 1_555 yes
O(1) N(1) 1.17(1) 1_555 1_555 yes
O(2) N(2) 1.20(1) 1_555 1_555 yes
C(1) C(2) 1.52(2) 1_555 1_555 yes
C(1) C(3) 1.52(2) 1_555 1_555 yes
C(4) C(5) 1.51(2) 1_555 1_555 yes
C(4) C(6) 1.51(2) 1_555 1_555 yes
C(7) C(8) 1.50(2) 1_555 1_555 yes
C(7) C(9) 1.53(2) 1_555 1_555 yes
C(10) C(11) 1.52(2) 1_555 1_555 yes
C(10) C(12) 1.48(3) 1_555 1_555 yes
C(13) C(14) 1.36(2) 1_555 1_555 yes
C(13) C(18) 1.38(1) 1_555 1_555 yes
C(14) C(15) 1.39(2) 1_555 1_555 yes
C(15) C(16) 1.33(2) 1_555 1_555 yes
C(16) C(17) 1.34(2) 1_555 1_555 yes
C(17) C(18) 1.38(2) 1_555 1_555 yes
C(19) C(20) 1.38(2) 1_555 1_555 yes
C(19) C(24) 1.38(1) 1_555 1_555 yes
C(20) C(21) 1.35(2) 1_555 1_555 yes
C(21) C(22) 1.40(2) 1_555 1_555 yes
C(22) C(23) 1.35(2) 1_555 1_555 yes
C(23) C(24) 1.39(2) 1_555 1_555 yes
C(25) C(26) 1.36(2) 1_555 1_555 yes
C(25) C(30) 1.37(1) 1_555 1_555 yes
C(26) C(27) 1.39(2) 1_555 1_555 yes
C(27) C(28) 1.35(2) 1_555 1_555 yes
C(28) C(29) 1.35(2) 1_555 1_555 yes
C(29) C(30) 1.36(2) 1_555 1_555 yes
C(31) C(32) 1.39(2) 1_555 1_555 yes
C(31) C(36) 1.35(2) 1_555 1_555 yes
C(32) C(33) 1.37(2) 1_555 1_555 yes
C(33) C(34) 1.39(2) 1_555 1_555 yes
C(34) C(35) 1.36(3) 1_555 1_555 yes
C(35) C(36) 1.39(2) 1_555 1_555 yes
C(37) C(38) 1.40(2) 1_555 1_555 yes
C(37) C(42) 1.34(2) 1_555 1_555 yes
C(38) C(39) 1.39(2) 1_555 1_555 yes
C(39) C(40) 1.34(2) 1_555 1_555 yes
C(40) C(41) 1.37(2) 1_555 1_555 yes
C(41) C(42) 1.38(2) 1_555 1_555 yes
C(43) C(44) 1.38(1) 1_555 1_555 yes
C(43) C(48) 1.40(1) 1_555 1_555 yes
C(44) C(45) 1.37(2) 1_555 1_555 yes
C(45) C(46) 1.36(2) 1_555 1_555 yes
C(46) C(47) 1.36(2) 1_555 1_555 yes
C(47) C(48) 1.40(2) 1_555 1_555 yes

loop_
_geom_contact_atom_site_label_1
_geom_contact_atom_site_label_2
_geom_contact_distance
_geom_contact_site_symmetry_1
_geom_contact_site_symmetry_2
_geom_contact_publ_flag
O(1) C(17) 3.34(1) 1_555 2_766 ?
O(1) C(16) 3.45(2) 1_555 2_766 ?
O(2) C(33) 3.58(2) 1_555 2_665 ?
C(2) C(47) 3.51(2) 1_555 1_655 ?
C(39) C(39) 3.59(3) 1_555 2_755 ?

loop_
_geom_torsion_atom_site_label_1
_geom_torsion_atom_site_label_2
_geom_torsion_atom_site_label_3
_geom_torsion_atom_site_label_4
_geom_torsion
_geom_torsion_site_symmetry_1
_geom_torsion_site_symmetry_2
_geom_torsion_site_symmetry_3
_geom_torsion_site_symmetry_4
_geom_torsion_publ_flag
Ir(1) S(1) Ir(2) S(2) 36.15(9) 1_555 1_555 1_555 1_555 yes
Ir(1) S(1) Ir(2) S(4) -47.1(2) 1_555 1_555 1_555 1_555 yes
Ir(1) S(1) Ir(2) P(2) -132.45(10) 1_555 1_555 1_555 1_555 yes
Ir(1) S(1) Ir(2) N(2) 130.9(3) 1_555 1_555 1_555 1_555 yes
Ir(1) S(1) C(1) C(2) 92.7(8) 1_555 1_555 1_555 1_555 yes
Ir(1) S(1) C(1) C(3) -145.1(9) 1_555 1_555 1_555 1_555 yes
Ir(1) S(2) Ir(2) S(1) -36.92(9) 1_555 1_555 1_555 1_555 yes
Ir(1) S(2) Ir(2) S(4) 109.15(10) 1_555 1_555 1_555 1_555 yes
Ir(1) S(2) Ir(2) P(2) 31.5(4) 1_555 1_555 1_555 1_555 yes
Ir(1) S(2) Ir(2) N(2) -139.8(3) 1_555 1_555 1_555 1_555 yes
Ir(1) S(2) C(4) C(5) 173.5(8) 1_555 1_555 1_555 1_555 yes
Ir(1) S(2) C(4) C(6) -65.8(9) 1_555 1_555 1_555 1_555 yes
Ir(1) S(3) C(7) C(8) -159.5(9) 1_555 1_555 1_555 1_555 yes
Ir(1) S(3) C(7) C(9) 78(1) 1_555 1_555 1_555 1_555 yes
Ir(1) P(1) C(13) C(14) -36(1) 1_555 1_555 1_555 1_555 yes
Ir(1) P(1) C(13) C(18) 143.5(10) 1_555 1_555 1_555 1_555 yes
Ir(1) P(1) C(19) C(20) -65(1) 1_555 1_555 1_555 1_555 yes
Ir(1) P(1) C(19) C(24) 116.4(10) 1_555 1_555 1_555 1_555 yes
Ir(1) P(1) C(25) C(26) 140(1) 1_555 1_555 1_555 1_555 yes
Ir(1) P(1) C(25) C(30) -43(1) 1_555 1_555 1_555 1_555 yes
Ir(2) S(1) Ir(1) S(2) -36.88(8) 1_555 1_555 1_555 1_555 yes
Ir(2) S(1) Ir(1) S(3) 112.61(9) 1_555 1_555 1_555 1_555 yes
Ir(2) S(1) Ir(1) P(1) 41.6(5) 1_555 1_555 1_555 1_555 yes
Ir(2) S(1) Ir(1) N(1) -138.6(3) 1_555 1_555 1_555 1_555 yes
Ir(2) S(1) C(1) C(2) -175.2(7) 1_555 1_555 1_555 1_555 yes
Ir(2) S(1) C(1) C(3) -53.0(10) 1_555 1_555 1_555 1_555 yes
Ir(2) S(2) Ir(1) S(1) 36.10(8) 1_555 1_555 1_555 1_555 yes
Ir(2) S(2) Ir(1) S(3) -44.5(2) 1_555 1_555 1_555 1_555 yes
Ir(2) S(2) Ir(1) P(1) -131.40(9) 1_555 1_555 1_555 1_555 yes
Ir(2) S(2) Ir(1) N(1) 130.2(3) 1_555 1_555 1_555 1_555 yes
Ir(2) S(2) C(4) C(5) 81.8(9) 1_555 1_555 1_555 1_555 yes
Ir(2) S(2) C(4) C(6) -157.4(8) 1_555 1_555 1_555 1_555 yes
Ir(2) S(4) C(10) C(11) -157.2(10) 1_555 1_555 1_555 1_555 yes
Ir(2) S(4) C(10) C(12) 80(1) 1_555 1_555 1_555 1_555 yes
Ir(2) P(2) C(31) C(32) -28(1) 1_555 1_555 1_555 1_555 yes
Ir(2) P(2) C(31) C(36) 154.9(9) 1_555 1_555 1_555 1_555 yes
Ir(2) P(2) C(37) C(38) -74.9(9) 1_555 1_555 1_555 1_555 yes
Ir(2) P(2) C(37) C(42) 101(1) 1_555 1_555 1_555 1_555 yes
Ir(2) P(2) C(43) C(44) -36.5(9) 1_555 1_555 1_555 1_555 yes
Ir(2) P(2) C(43) C(48) 147.0(8) 1_555 1_555 1_555 1_555 yes
S(1) Ir(1) S(2) C(4) -69.8(4) 1_555 1_555 1_555 1_555 yes
S(1) Ir(1) S(3) C(7) 40.5(4) 1_555 1_555 1_555 1_555 yes
S(1) Ir(1) P(1) C(13) 146.1(6) 1_555 1_555 1_555 1_555 yes
S(1) Ir(1) P(1) C(19) -93.8(6) 1_555 1_555 1_555 1_555 yes
S(1) Ir(1) P(1) C(25) 24.9(7) 1_555 1_555 1_555 1_555 yes
S(1) Ir(1) N(1) O(1) 168(1) 1_555 1_555 1_555 1_555 yes
S(1) Ir(2) S(2) C(4) 79.2(4) 1_555 1_555 1_555 1_555 yes
S(1) Ir(2) S(4) C(10) 113.8(6) 1_555 1_555 1_555 1_555 yes
S(1) Ir(2) P(2) C(31) -142.5(4) 1_555 1_555 1_555 1_555 yes
S(1) Ir(2) P(2) C(37) -20.7(5) 1_555 1_555 1_555 1_555 yes
S(1) Ir(2) P(2) C(43) 96.1(3) 1_555 1_555 1_555 1_555 yes
S(1) Ir(2) N(2) O(2) 83.0(10) 1_555 1_555 1_555 1_555 yes
S(2) Ir(1) S(1) C(1) 81.9(4) 1_555 1_555 1_555 1_555 yes
S(2) Ir(1) S(3) C(7) 119.1(5) 1_555 1_555 1_555 1_555 yes
S(2) Ir(1) P(1) C(13) -136.6(5) 1_555 1_555 1_555 1_555 yes
S(2) Ir(1) P(1) C(19) -16.5(4) 1_555 1_555 1_555 1_555 yes
S(2) Ir(1) P(1) C(25) 102.3(5) 1_555 1_555 1_555 1_555 yes
S(2) Ir(1) N(1) O(1) 84(1) 1_555 1_555 1_555 1_555 yes
S(2) Ir(2) S(1) C(1) -69.1(4) 1_555 1_555 1_555 1_555 yes
S(2) Ir(2) S(4) C(10) 32.9(6) 1_555 1_555 1_555 1_555 yes
S(2) Ir(2) P(2) C(31) 149.9(5) 1_555 1_555 1_555 1_555 yes
S(2) Ir(2) P(2) C(37) -88.4(6) 1_555 1_555 1_555 1_555 yes
S(2) Ir(2) P(2) C(43) 28.5(6) 1_555 1_555 1_555 1_555 yes
S(2) Ir(2) N(2) O(2) 167.9(10) 1_555 1_555 1_555 1_555 yes
S(3) Ir(1) S(1) C(1) -128.6(4) 1_555 1_555 1_555 1_555 yes
S(3) Ir(1) S(2) C(4) -150.4(4) 1_555 1_555 1_555 1_555 yes
S(3) Ir(1) P(1) C(13) 74.4(5) 1_555 1_555 1_555 1_555 yes
S(3) Ir(1) P(1) C(19) -165.4(4) 1_555 1_555 1_555 1_555 yes
S(3) Ir(1) P(1) C(25) -46.7(5) 1_555 1_555 1_555 1_555 yes
S(3) Ir(1) N(1) O(1) -98(1) 1_555 1_555 1_555 1_555 yes
S(4) Ir(2) S(1) C(1) -152.4(4) 1_555 1_555 1_555 1_555 yes
S(4) Ir(2) S(2) C(4) -134.7(4) 1_555 1_555 1_555 1_555 yes
S(4) Ir(2) P(2) C(31) 71.7(4) 1_555 1_555 1_555 1_555 yes
S(4) Ir(2) P(2) C(37) -166.6(5) 1_555 1_555 1_555 1_555 yes
S(4) Ir(2) P(2) C(43) -49.7(3) 1_555 1_555 1_555 1_555 yes
S(4) Ir(2) N(2) O(2) -98.3(10) 1_555 1_555 1_555 1_555 yes
P(1) Ir(1) S(1) C(1) 160.4(6) 1_555 1_555 1_555 1_555 yes
P(1) Ir(1) S(2) C(4) 122.7(4) 1_555 1_555 1_555 1_555 yes
P(1) Ir(1) S(3) C(7) -151.5(4) 1_555 1_555 1_555 1_555 yes
P(1) Ir(1) N(1) O(1) -11(1) 1_555 1_555 1_555 1_555 yes
P(1) C(13) C(14) C(15) 178(1) 1_555 1_555 1_555 1_555 yes
P(1) C(13) C(18) C(17) 179(1) 1_555 1_555 1_555 1_555 yes
P(1) C(19) C(20) C(21) -178(1) 1_555 1_555 1_555 1_555 yes
P(1) C(19) C(24) C(23) 179(1) 1_555 1_555 1_555 1_555 yes
P(1) C(25) C(26) C(27) 178(1) 1_555 1_555 1_555 1_555 yes
P(1) C(25) C(30) C(29) -175(1) 1_555 1_555 1_555 1_555 yes
P(2) Ir(2) S(1) C(1) 122.3(4) 1_555 1_555 1_555 1_555 yes
P(2) Ir(2) S(2) C(4) 147.6(5) 1_555 1_555 1_555 1_555 yes
P(2) Ir(2) S(4) C(10) -159.1(6) 1_555 1_555 1_555 1_555 yes
P(2) Ir(2) N(2) O(2) -10(1) 1_555 1_555 1_555 1_555 yes
P(2) C(31) C(32) C(33) -176(1) 1_555 1_555 1_555 1_555 yes
P(2) C(31) C(36) C(35) 175(1) 1_555 1_555 1_555 1_555 yes
P(2) C(37) C(38) C(39) 175(1) 1_555 1_555 1_555 1_555 yes
P(2) C(37) C(42) C(41) -176(1) 1_555 1_555 1_555 1_555 yes
P(2) C(43) C(44) C(45) -175.7(9) 1_555 1_555 1_555 1_555 yes
P(2) C(43) C(48) C(47) 175.3(8) 1_555 1_555 1_555 1_555 yes
N(1) Ir(1) S(1) C(1) -19.9(5) 1_555 1_555 1_555 1_555 yes
N(1) Ir(1) S(2) C(4) 24.3(5) 1_555 1_555 1_555 1_555 yes
N(1) Ir(1) S(3) C(7) -55.3(5) 1_555 1_555 1_555 1_555 yes
N(1) Ir(1) P(1) C(13) -33.7(6) 1_555 1_555 1_555 1_555 yes
N(1) Ir(1) P(1) C(19) 86.4(5) 1_555 1_555 1_555 1_555 yes
N(1) Ir(1) P(1) C(25) -154.9(5) 1_555 1_555 1_555 1_555 yes
N(2) Ir(2) S(1) C(1) 25.6(5) 1_555 1_555 1_555 1_555 yes
N(2) Ir(2) S(2) C(4) -23.7(5) 1_555 1_555 1_555 1_555 yes
N(2) Ir(2) S(4) C(10) -64.1(7) 1_555 1_555 1_555 1_555 yes
N(2) Ir(2) P(2) C(31) -38.8(5) 1_555 1_555 1_555 1_555 yes
N(2) Ir(2) P(2) C(37) 83.0(5) 1_555 1_555 1_555 1_555 yes
N(2) Ir(2) P(2) C(43) -160.2(4) 1_555 1_555 1_555 1_555 yes
C(13) P(1) C(19) C(20) 62(1) 1_555 1_555 1_555 1_555 yes
C(13) P(1) C(19) C(24) -115(1) 1_555 1_555 1_555 1_555 yes
C(13) P(1) C(25) C(26) 12(1) 1_555 1_555 1_555 1_555 yes
C(13) P(1) C(25) C(30) -171(1) 1_555 1_555 1_555 1_555 yes
C(13) C(14) C(15) C(16) 2(2) 1_555 1_555 1_555 1_555 yes
C(13) C(18) C(17) C(16) 0(2) 1_555 1_555 1_555 1_555 yes
C(14) C(13) P(1) C(19) -162(1) 1_555 1_555 1_555 1_555 yes
C(14) C(13) P(1) C(25) 88(1) 1_555 1_555 1_555 1_555 yes
C(14) C(13) C(18) C(17) 0(2) 1_555 1_555 1_555 1_555 yes
C(14) C(15) C(16) C(17) -3(2) 1_555 1_555 1_555 1_555 yes
C(15) C(14) C(13) C(18) 0(2) 1_555 1_555 1_555 1_555 yes
C(15) C(16) C(17) C(18) 1(2) 1_555 1_555 1_555 1_555 yes
C(18) C(13) P(1) C(19) 16(1) 1_555 1_555 1_555 1_555 yes
C(18) C(13) P(1) C(25) -92(1) 1_555 1_555 1_555 1_555 yes
C(19) P(1) C(25) C(26) -94(1) 1_555 1_555 1_555 1_555 yes
C(19) P(1) C(25) C(30) 81(1) 1_555 1_555 1_555 1_555 yes
C(19) C(20) C(21) C(22) 0(2) 1_555 1_555 1_555 1_555 yes
C(19) C(24) C(23) C(22) -1(2) 1_555 1_555 1_555 1_555 yes
C(20) C(19) P(1) C(25) 172.0(10) 1_555 1_555 1_555 1_555 yes
C(20) C(19) C(24) C(23) 1(1) 1_555 1_555 1_555 1_555 yes
C(20) C(21) C(22) C(23) -1(2) 1_555 1_555 1_555 1_555 yes
C(21) C(20) C(19) C(24) 0(1) 1_555 1_555 1_555 1_555 yes
C(21) C(22) C(23) C(24) 1(2) 1_555 1_555 1_555 1_555 yes
C(24) C(19) P(1) C(25) -6(1) 1_555 1_555 1_555 1_555 yes
C(25) C(26) C(27) C(28) -4(2) 1_555 1_555 1_555 1_555 yes
C(25) C(30) C(29) C(28) -2(2) 1_555 1_555 1_555 1_555 yes
C(26) C(25) C(30) C(29) 0(2) 1_555 1_555 1_555 1_555 yes
C(26) C(27) C(28) C(29) 1(2) 1_555 1_555 1_555 1_555 yes
C(27) C(26) C(25) C(30) 3(2) 1_555 1_555 1_555 1_555 yes
C(27) C(28) C(29) C(30) 1(2) 1_555 1_555 1_555 1_555 yes
C(31) P(2) C(37) C(38) 54(1) 1_555 1_555 1_555 1_555 yes
C(31) P(2) C(37) C(42) -128(1) 1_555 1_555 1_555 1_555 yes
C(31) P(2) C(43) C(44) -166.0(9) 1_555 1_555 1_555 1_555 yes
C(31) P(2) C(43) C(48) 17.5(10) 1_555 1_555 1_555 1_555 yes
C(31) C(32) C(33) C(34) 0(2) 1_555 1_555 1_555 1_555 yes
C(31) C(36) C(35) C(34) 1(2) 1_555 1_555 1_555 1_555 yes
C(32) C(31) P(2) C(37) -155(1) 1_555 1_555 1_555 1_555 yes
C(32) C(31) P(2) C(43) 97(1) 1_555 1_555 1_555 1_555 yes
C(32) C(31) C(36) C(35) -1(2) 1_555 1_555 1_555 1_555 yes
C(32) C(33) C(34) C(35) 1(3) 1_555 1_555 1_555 1_555 yes
C(33) C(32) C(31) C(36) 0(2) 1_555 1_555 1_555 1_555 yes
C(33) C(34) C(35) C(36) -1(3) 1_555 1_555 1_555 1_555 yes
C(36) C(31) P(2) C(37) 27(1) 1_555 1_555 1_555 1_555 yes
C(36) C(31) P(2) C(43) -78(1) 1_555 1_555 1_555 1_555 yes
C(37) P(2) C(43) C(44) 86.7(9) 1_555 1_555 1_555 1_555 yes
C(37) P(2) C(43) C(48) -89.8(9) 1_555 1_555 1_555 1_555 yes
C(37) C(38) C(39) C(40) 2(2) 1_555 1_555 1_555 1_555 yes
C(37) C(42) C(41) C(40) 0(2) 1_555 1_555 1_555 1_555 yes
C(38) C(37) P(2) C(43) 162.4(9) 1_555 1_555 1_555 1_555 yes
C(38) C(37) C(42) C(41) 0(2) 1_555 1_555 1_555 1_555 yes
C(38) C(39) C(40) C(41) -2(2) 1_555 1_555 1_555 1_555 yes
C(39) C(38) C(37) C(42) -1(1) 1_555 1_555 1_555 1_555 yes
C(39) C(40) C(41) C(42) 0(2) 1_555 1_555 1_555 1_555 yes
C(42) C(37) P(2) C(43) -21(1) 1_555 1_555 1_555 1_555 yes
C(43) C(44) C(45) C(46) 0(2) 1_555 1_555 1_555 1_555 yes
C(43) C(48) C(47) C(46) 1(1) 1_555 1_555 1_555 1_555 yes
C(44) C(43) C(48) C(47) -1(1) 1_555 1_555 1_555 1_555 yes
C(44) C(45) C(46) C(47) 0(2) 1_555 1_555 1_555 1_555 yes
C(45) C(44) C(43) C(48) 0(1) 1_555 1_555 1_555 1_555 yes
C(45) C(46) C(47) C(48) 0(1) 1_555 1_555 1_555 1_555 yes
